data_1512398
loop_
_publ_author_name
'Luciano Canovesea'
'Fabiano Visentina'
'Carlo Levia'
'Claudio Santoa'
'Valerio Bertolasib'

_publ_section_title
;
 The interaction between heteroditopic pyridine-nitrogen NHC with novel
 sulfur NHC ligands in palladium(0) derivatives: Synthesis and structural
 characterization of a bis-carbene palladium(0) olefin complex and
 formation in solution of an alkene-alkyne mixed intermediate as a
 consequence of the ligands hemilability
;
_journal_name_full
;
Inorganica Chimica Acta
;
_journal_page_first 105
_journal_page_last 118
_journal_paper_doi 10.1016/j.ica.2012.04.018
_journal_volume 390
_journal_year 2012
_chemical_formula_moiety 'C33 H33 N5 O3 Pd S'
_chemical_formula_sum 'C33 H33 N5 O3 Pd S'
_chemical_formula_weight 686.10
_chemical_name_systematic
;
 ?
;
_space_group_IT_number 14
_symmetry_cell_setting monoclinic
_symmetry_space_group_name_Hall '-P 2yn'
_symmetry_space_group_name_H-M 'P 1 21/n 1'
_atom_sites_solution_hydrogens geom
_atom_sites_solution_primary direct
_atom_sites_solution_secondary difmap
_audit_creation_method SHELXL-97
_cell_angle_alpha 90.00
_cell_angle_beta 97.3533(8)
_cell_angle_gamma 90.00
_cell_formula_units_Z 4
_cell_length_a 10.9295(2)
_cell_length_b 19.2442(4)
_cell_length_c 14.7325(4)
_cell_measurement_reflns_used 23159
_cell_measurement_temperature 295
_cell_measurement_theta_max 27.50
_cell_measurement_theta_min 3.47
_cell_volume 3073.19(12)
_computing_cell_refinement 'Denzo SMN (Otwinowski & Minor, 1997)'
_computing_data_collection 'COLLECT (Nonius, 1997)'
_computing_data_reduction 'Denzo SMN (Otwinowski & Minor, 1997)'
_computing_molecular_graphics 'ORTEPIII (Burnett & Johnson, 1996)'
_computing_publication_material 'SHELXL-97 (Sheldrick, 1997), PARST (Nardelli, 1995)'
_computing_structure_refinement 'SHELXL-97 (Sheldrick, 1997)'
_computing_structure_solution 'SIR97 (altomare et al., 1999)'
_diffrn_ambient_temperature 295
_diffrn_measured_fraction_theta_full 0.994
_diffrn_measured_fraction_theta_max 0.994
_diffrn_measurement_device_type 'Nonius Kappa CCD'
_diffrn_measurement_method '\f scans and \w scans'
_diffrn_radiation_monochromator graphite
_diffrn_radiation_source 'fine-focus sealed tube'
_diffrn_radiation_type MoK\a
_diffrn_radiation_wavelength 0.71073
_diffrn_reflns_av_R_equivalents 0.0657
_diffrn_reflns_av_sigmaI/netI 0.0725
_diffrn_reflns_limit_h_max 14
_diffrn_reflns_limit_h_min -14
_diffrn_reflns_limit_k_max 24
_diffrn_reflns_limit_k_min -21
_diffrn_reflns_limit_l_max 19
_diffrn_reflns_limit_l_min -18
_diffrn_reflns_number 23159
_diffrn_reflns_theta_full 27.48
_diffrn_reflns_theta_max 27.48
_diffrn_reflns_theta_min 3.47
_exptl_absorpt_coefficient_mu 0.714
_exptl_absorpt_correction_T_max 0.906
_exptl_absorpt_correction_T_min 0.826
_exptl_absorpt_correction_type empirical
_exptl_absorpt_process_details 'SORTAV (R.H. Blessing, Acta Crystallogr., 1995, A51, 33)'
_exptl_crystal_colour yellow
_exptl_crystal_density_diffrn 1.483
_exptl_crystal_density_method 'not measured'
_exptl_crystal_description prismatic
_exptl_crystal_F_000 1408
_exptl_crystal_size_max 0.19
_exptl_crystal_size_mid 0.17
_exptl_crystal_size_min 0.14
_refine_diff_density_max 0.696
_refine_diff_density_min -0.677
_refine_diff_density_rms 0.125
_refine_ls_extinction_method none
_refine_ls_goodness_of_fit_ref 1.015
_refine_ls_hydrogen_treatment mixed
_refine_ls_matrix_type full
_refine_ls_number_parameters 400
_refine_ls_number_reflns 7004
_refine_ls_number_restraints 0
_refine_ls_restrained_S_all 1.015
_refine_ls_R_factor_all 0.0677
_refine_ls_R_factor_gt 0.0382
_refine_ls_shift/su_max 0.000
_refine_ls_shift/su_mean 0.000
_refine_ls_structure_factor_coef Fsqd
_refine_ls_weighting_details 'calc w=1/[\s^2^(Fo^2^)+(0.0411P)^2^+0.5070P] where P=(Fo^2^+2Fc^2^)/3'
_refine_ls_weighting_scheme calc
_refine_ls_wR_factor_gt 0.0829
_refine_ls_wR_factor_ref 0.0929
_reflns_number_gt 5066
_reflns_number_total 7004
_reflns_threshold_expression I>2sigma(I)
_cod_data_source_file ICA-2012-390-105-118-2.cif
_cod_data_source_block (2)
_cod_original_sg_symbol_H-M 'P 21/n'
_cod_database_code 1512398

loop_
_symmetry_equiv_pos_as_xyz
'x, y, z'
'-x+1/2, y+1/2, -z+1/2'
'-x, -y, -z'
'x-1/2, -y-1/2, z-1/2'

loop_
_atom_site_label
_atom_site_type_symbol
_atom_site_fract_x
_atom_site_fract_y
_atom_site_fract_z
_atom_site_U_iso_or_equiv
_atom_site_adp_type
_atom_site_occupancy
_atom_site_symmetry_multiplicity
_atom_site_calc_flag
_atom_site_refinement_flags
Pd1 Pd 0.179201(18) 0.150648(9) 0.119240(13) 0.03384(8) Uani 1 1 d .
C1 C 0.0917(3) 0.24037(14) 0.0613(2) 0.0409(6) Uani 1 1 d .
H1 H 0.132(2) 0.2589(13) 0.0251(19) 0.033(8) Uiso 1 1 d .
C2 C 0.0098(3) 0.18171(13) 0.0436(2) 0.0403(6) Uani 1 1 d .
H2 H -0.018(3) 0.1635(14) -0.017(2) 0.052(8) Uiso 1 1 d .
C3 C -0.0770(3) 0.18553(13) 0.1092(2) 0.0451(7) Uani 1 1 d .
C4 C 0.0526(3) 0.27886(14) 0.1352(2) 0.0461(7) Uani 1 1 d .
O1 O -0.1653(2) 0.15055(10) 0.12078(18) 0.0630(6) Uani 1 1 d .
O2 O -0.04608(18) 0.24248(10) 0.16734(14) 0.0514(5) Uani 1 1 d .
O3 O 0.0863(2) 0.33243(11) 0.17244(18) 0.0674(7) Uani 1 1 d .
C5 C 0.3480(3) 0.17961(13) 0.18858(19) 0.0391(6) Uani 1 1 d .
N1 N 0.3653(2) 0.20689(12) 0.27396(17) 0.0503(6) Uani 1 1 d .
C6 C 0.4886(3) 0.22077(18) 0.3010(3) 0.0699(10) Uani 1 1 d .
H6 H 0.5225 0.2392 0.3569 0.084 Uiso 1 1 calc R
C7 C 0.5499(3) 0.20288(18) 0.2321(3) 0.0672(10) Uani 1 1 d .
H7 H 0.6344 0.2064 0.2305 0.081 Uiso 1 1 calc R
N2 N 0.4631(2) 0.17801(12) 0.16339(17) 0.0452(6) Uani 1 1 d .
C8 C 0.2669(3) 0.22105(16) 0.3295(2) 0.0630(9) Uani 1 1 d .
H8A H 0.2370 0.2675 0.3179 0.095 Uiso 1 1 calc R
H8B H 0.2982 0.2162 0.3931 0.095 Uiso 1 1 calc R
H8C H 0.2006 0.1887 0.3140 0.095 Uiso 1 1 calc R
C9 C 0.4919(3) 0.15656(14) 0.0744(3) 0.0547(8) Uani 1 1 d .
H9A H 0.4157 0.1450 0.0360 0.066 Uiso 1 1 calc R
H9B H 0.5420 0.1148 0.0815 0.066 Uiso 1 1 calc R
S1 S 0.57322(8) 0.22229(4) 0.01722(7) 0.0649(2) Uani 1 1 d .
C10 C 0.4563(3) 0.28497(14) -0.0105(2) 0.0520(8) Uani 1 1 d .
C11 C 0.4090(3) 0.32385(15) 0.0569(3) 0.0593(8) Uani 1 1 d .
H11 H 0.4368 0.3159 0.1183 0.071 Uiso 1 1 calc R
C12 C 0.3208(4) 0.37416(18) 0.0323(4) 0.0805(13) Uani 1 1 d .
H12 H 0.2881 0.3998 0.0769 0.097 Uiso 1 1 calc R
C13 C 0.2822(4) 0.3858(2) -0.0580(5) 0.0985(17) Uani 1 1 d .
H13 H 0.2235 0.4200 -0.0744 0.118 Uiso 1 1 calc R
C14 C 0.3272(5) 0.3486(2) -0.1248(4) 0.0951(18) Uani 1 1 d .
H14 H 0.2996 0.3576 -0.1860 0.114 Uiso 1 1 calc R
C15 C 0.4139(4) 0.29761(18) -0.1015(3) 0.0718(10) Uani 1 1 d .
H15 H 0.4441 0.2716 -0.1470 0.086 Uiso 1 1 calc R
C16 C 0.1960(2) 0.04455(12) 0.13506(17) 0.0340(6) Uani 1 1 d .
N3 N 0.23047(19) 0.00490(10) 0.21094(14) 0.0358(5) Uani 1 1 d .
C17 C 0.2442(3) -0.06420(13) 0.1885(2) 0.0409(6) Uani 1 1 d .
H17 H 0.2663 -0.1005 0.2290 0.049 Uiso 1 1 calc R
C18 C 0.2198(2) -0.06881(13) 0.0982(2) 0.0405(6) Uani 1 1 d .
H18 H 0.2227 -0.1088 0.0632 0.049 Uiso 1 1 calc R
N4 N 0.18914(19) -0.00285(10) 0.06591(14) 0.0340(5) Uani 1 1 d .
C19 C 0.2356(2) 0.02926(12) 0.30411(18) 0.0378(6) Uani 1 1 d .
C20 C 0.3492(3) 0.04075(13) 0.3569(2) 0.0428(6) Uani 1 1 d .
C21 C 0.3503(3) 0.06276(14) 0.4461(2) 0.0503(7) Uani 1 1 d .
H21 H 0.4256 0.0709 0.4815 0.060 Uiso 1 1 calc R
C22 C 0.2427(3) 0.07307(14) 0.48427(19) 0.0482(7) Uani 1 1 d .
C23 C 0.1318(3) 0.05968(14) 0.4312(2) 0.0485(7) Uani 1 1 d .
H23 H 0.0591 0.0657 0.4569 0.058 Uiso 1 1 calc R
C24 C 0.1245(3) 0.03757(14) 0.34104(19) 0.0430(6) Uani 1 1 d .
C25 C 0.4684(3) 0.02798(17) 0.3164(2) 0.0575(8) Uani 1 1 d .
H25A H 0.5356 0.0502 0.3538 0.086 Uiso 1 1 calc R
H25B H 0.4612 0.0468 0.2556 0.086 Uiso 1 1 calc R
H25C H 0.4836 -0.0211 0.3141 0.086 Uiso 1 1 calc R
C26 C 0.2468(4) 0.09789(19) 0.5817(2) 0.0707(10) Uani 1 1 d .
H26A H 0.1807 0.1301 0.5858 0.106 Uiso 1 1 calc R
H26B H 0.3242 0.1204 0.6004 0.106 Uiso 1 1 calc R
H26C H 0.2380 0.0589 0.6210 0.106 Uiso 1 1 calc R
C27 C 0.0029(3) 0.02075(18) 0.2852(2) 0.0596(8) Uani 1 1 d .
H27A H -0.0610 0.0205 0.3243 0.089 Uiso 1 1 calc R
H27B H 0.0077 -0.0241 0.2575 0.089 Uiso 1 1 calc R
H27C H -0.0155 0.0552 0.2384 0.089 Uiso 1 1 calc R
C28 C 0.1477(2) 0.01328(14) -0.03012(18) 0.0399(6) Uani 1 1 d .
H28A H 0.0758 0.0432 -0.0332 0.048 Uiso 1 1 calc R
H28B H 0.1224 -0.0295 -0.0618 0.048 Uiso 1 1 calc R
C29 C 0.2430(2) 0.04822(13) -0.07944(17) 0.0374(6) Uani 1 1 d .
N5 N 0.3555(2) 0.01981(12) -0.06757(17) 0.0491(6) Uani 1 1 d .
C30 C 0.4408(3) 0.04956(17) -0.1119(2) 0.0589(8) Uani 1 1 d .
H30 H 0.5202 0.0312 -0.1035 0.071 Uiso 1 1 calc R
C31 C 0.4187(3) 0.10549(18) -0.1693(2) 0.0620(9) Uani 1 1 d .
H31 H 0.4811 0.1238 -0.1995 0.074 Uiso 1 1 calc R
C32 C 0.3042(4) 0.13366(17) -0.1811(2) 0.0600(9) Uani 1 1 d .
H32 H 0.2867 0.1716 -0.2197 0.072 Uiso 1 1 calc R
C33 C 0.2126(3) 0.10487(15) -0.1343(2) 0.0503(7) Uani 1 1 d .
H33 H 0.1335 0.1236 -0.1402 0.060 Uiso 1 1 calc R

loop_
_atom_site_aniso_label
_atom_site_aniso_U_11
_atom_site_aniso_U_22
_atom_site_aniso_U_33
_atom_site_aniso_U_23
_atom_site_aniso_U_13
_atom_site_aniso_U_12
Pd1 0.03709(13) 0.03198(12) 0.03125(13) -0.00178(8) -0.00018(8) 0.00023(7)
C1 0.0476(17) 0.0386(15) 0.0350(16) 0.0022(12) 0.0006(13) -0.0018(12)
C2 0.0437(16) 0.0377(14) 0.0371(16) -0.0029(12) -0.0040(13) 0.0023(11)
C3 0.0416(17) 0.0406(15) 0.0509(19) 0.0005(13) -0.0030(14) 0.0023(12)
C4 0.0470(17) 0.0416(15) 0.0484(18) -0.0060(13) 0.0006(14) 0.0005(12)
O1 0.0484(13) 0.0592(13) 0.0823(18) -0.0025(11) 0.0121(12) -0.0058(10)
O2 0.0521(12) 0.0506(11) 0.0529(13) -0.0100(9) 0.0121(10) 0.0038(9)
O3 0.0766(16) 0.0498(12) 0.0752(18) -0.0265(11) 0.0079(13) -0.0049(11)
C5 0.0456(17) 0.0344(13) 0.0350(16) 0.0015(11) -0.0032(12) -0.0013(11)
N1 0.0608(17) 0.0489(14) 0.0387(15) -0.0011(11) -0.0030(12) -0.0042(11)
C6 0.074(3) 0.075(2) 0.052(2) -0.0019(18) -0.026(2) -0.0148(18)
C7 0.049(2) 0.075(2) 0.070(3) 0.0100(19) -0.0212(19) -0.0120(16)
N2 0.0392(14) 0.0477(13) 0.0463(15) 0.0024(11) -0.0037(11) -0.0038(10)
C8 0.092(3) 0.0538(18) 0.0424(19) -0.0051(14) 0.0054(18) 0.0060(16)
C9 0.0528(19) 0.0456(16) 0.067(2) 0.0035(14) 0.0119(16) 0.0047(12)
S1 0.0536(5) 0.0601(5) 0.0856(7) 0.0081(4) 0.0266(5) 0.0033(4)
C10 0.0514(18) 0.0437(15) 0.061(2) 0.0038(14) 0.0090(15) -0.0091(13)
C11 0.065(2) 0.0466(17) 0.069(2) -0.0004(15) 0.0184(18) -0.0055(14)
C12 0.069(3) 0.049(2) 0.130(4) 0.005(2) 0.034(3) -0.0012(17)
C13 0.059(3) 0.064(3) 0.165(6) 0.025(3) -0.014(3) -0.0079(19)
C14 0.096(4) 0.077(3) 0.098(4) 0.027(3) -0.045(3) -0.037(3)
C15 0.088(3) 0.061(2) 0.063(2) -0.0001(18) -0.003(2) -0.0251(19)
C16 0.0301(13) 0.0374(13) 0.0344(15) -0.0007(11) 0.0036(11) -0.0002(9)
N3 0.0404(13) 0.0349(11) 0.0316(12) -0.0007(9) 0.0022(10) 0.0027(9)
C17 0.0473(16) 0.0338(13) 0.0413(17) 0.0011(11) 0.0039(13) 0.0036(11)
C18 0.0422(15) 0.0332(13) 0.0460(18) -0.0032(11) 0.0048(13) -0.0015(10)
N4 0.0351(12) 0.0359(11) 0.0309(12) -0.0028(9) 0.0034(9) -0.0040(8)
C19 0.0445(16) 0.0364(13) 0.0318(15) 0.0026(11) 0.0020(12) 0.0054(10)
C20 0.0453(16) 0.0412(14) 0.0390(16) 0.0045(12) -0.0059(13) 0.0029(11)
C21 0.0526(19) 0.0531(16) 0.0420(18) -0.0019(13) -0.0064(14) 0.0058(13)
C22 0.062(2) 0.0467(15) 0.0336(16) -0.0015(12) -0.0001(14) 0.0092(13)
C23 0.0541(19) 0.0508(16) 0.0422(18) 0.0013(13) 0.0128(14) 0.0096(13)
C24 0.0447(17) 0.0451(15) 0.0392(16) 0.0007(12) 0.0047(13) 0.0052(12)
C25 0.0444(18) 0.070(2) 0.058(2) -0.0046(16) 0.0037(15) 0.0068(14)
C26 0.094(3) 0.079(2) 0.0372(19) -0.0090(16) 0.0002(18) 0.0162(19)
C27 0.0449(18) 0.077(2) 0.057(2) -0.0102(17) 0.0083(15) -0.0036(15)
C28 0.0380(15) 0.0478(15) 0.0334(15) -0.0051(11) 0.0025(12) -0.0049(11)
C29 0.0414(15) 0.0426(14) 0.0283(14) -0.0055(11) 0.0045(11) -0.0044(11)
N5 0.0403(14) 0.0605(14) 0.0475(15) 0.0019(12) 0.0093(11) 0.0011(11)
C30 0.0483(19) 0.075(2) 0.056(2) -0.0015(17) 0.0169(16) -0.0006(15)
C31 0.070(2) 0.070(2) 0.051(2) -0.0045(17) 0.0254(17) -0.0162(17)
C32 0.089(3) 0.0532(17) 0.0384(18) 0.0048(14) 0.0115(17) -0.0083(17)
C33 0.0565(19) 0.0497(16) 0.0443(18) -0.0004(13) 0.0046(15) 0.0037(13)

loop_
_atom_type_symbol
_atom_type_description
_atom_type_scat_dispersion_real
_atom_type_scat_dispersion_imag
_atom_type_scat_source
Pd Pd -0.9988 1.0072 'International Tables Vol C Tables 4.2.6.8 and 6.1.1.4'
C C 0.0033 0.0016 'International Tables Vol C Tables 4.2.6.8 and 6.1.1.4'
H H 0.0000 0.0000 'International Tables Vol C Tables 4.2.6.8 and 6.1.1.4'
N N 0.0061 0.0033 'International Tables Vol C Tables 4.2.6.8 and 6.1.1.4'
O O 0.0106 0.0060 'International Tables Vol C Tables 4.2.6.8 and 6.1.1.4'
S S 0.1246 0.1234 'International Tables Vol C Tables 4.2.6.8 and 6.1.1.4'

loop_
_geom_angle_atom_site_label_1
_geom_angle_atom_site_label_2
_geom_angle_atom_site_label_3
_geom_angle
C16 Pd1 C5 98.64(9)
C16 Pd1 C1 152.81(10)
C5 Pd1 C1 108.06(10)
C16 Pd1 C2 113.45(10)
C5 Pd1 C2 147.91(10)
C1 Pd1 C2 39.98(10)
C4 C1 C2 107.7(3)
C4 C1 Pd1 106.3(2)
C2 C1 Pd1 70.75(15)
C4 C1 H1 120.7(19)
C2 C1 H1 126.7(19)
Pd1 C1 H1 111.9(19)
C3 C2 C1 106.6(2)
C3 C2 Pd1 105.5(2)
C1 C2 Pd1 69.27(15)
C3 C2 H2 118.8(19)
C1 C2 H2 124.2(18)
Pd1 C2 H2 121.9(18)
O1 C3 O2 118.9(3)
O1 C3 C2 132.4(3)
O2 C3 C2 108.7(2)
O3 C4 O2 118.2(3)
O3 C4 C1 133.5(3)
O2 C4 C1 108.3(2)
C3 O2 C4 108.4(2)
N1 C5 N2 103.8(2)
N1 C5 Pd1 125.0(2)
N2 C5 Pd1 131.2(2)
C5 N1 C6 111.0(3)
C5 N1 C8 124.6(3)
C6 N1 C8 124.4(3)
C7 C6 N1 107.3(3)
C7 C6 H6 126.3
N1 C6 H6 126.3
C6 C7 N2 106.4(3)
C6 C7 H7 126.8
N2 C7 H7 126.8
C5 N2 C7 111.4(3)
C5 N2 C9 124.8(2)
C7 N2 C9 123.7(3)
N1 C8 H8A 109.5
N1 C8 H8B 109.5
H8A C8 H8B 109.5
N1 C8 H8C 109.5
H8A C8 H8C 109.5
H8B C8 H8C 109.5
N2 C9 S1 113.5(2)
N2 C9 H9A 108.9
S1 C9 H9A 108.9
N2 C9 H9B 108.9
S1 C9 H9B 108.9
H9A C9 H9B 107.7
C10 S1 C9 101.56(14)
C15 C10 C11 119.2(3)
C15 C10 S1 119.1(3)
C11 C10 S1 121.6(3)
C12 C11 C10 119.9(4)
C12 C11 H11 120.0
C10 C11 H11 120.0
C13 C12 C11 119.3(4)
C13 C12 H12 120.3
C11 C12 H12 120.3
C14 C13 C12 121.7(4)
C14 C13 H13 119.1
C12 C13 H13 119.1
C13 C14 C15 119.7(4)
C13 C14 H14 120.1
C15 C14 H14 120.1
C14 C15 C10 120.1(4)
C14 C15 H15 120.0
C10 C15 H15 120.0
N4 C16 N3 102.8(2)
N4 C16 Pd1 125.68(18)
N3 C16 Pd1 131.09(18)
C16 N3 C17 111.6(2)
C16 N3 C19 124.7(2)
C17 N3 C19 123.2(2)
C18 C17 N3 106.9(2)
C18 C17 H17 126.6
N3 C17 H17 126.6
C17 C18 N4 107.0(2)
C17 C18 H18 126.5
N4 C18 H18 126.5
C16 N4 C18 111.7(2)
C16 N4 C28 124.2(2)
C18 N4 C28 124.0(2)
C20 C19 C24 121.2(3)
C20 C19 N3 120.3(2)
C24 C19 N3 118.4(2)
C21 C20 C19 118.6(3)
C21 C20 C25 121.4(3)
C19 C20 C25 120.0(3)
C20 C21 C22 121.9(3)
C20 C21 H21 119.1
C22 C21 H21 119.1
C23 C22 C21 118.3(3)
C23 C22 C26 121.0(3)
C21 C22 C26 120.7(3)
C22 C23 C24 122.5(3)
C22 C23 H23 118.7
C24 C23 H23 118.7
C23 C24 C19 117.4(3)
C23 C24 C27 121.8(3)
C19 C24 C27 120.8(3)
C20 C25 H25A 109.5
C20 C25 H25B 109.5
H25A C25 H25B 109.5
C20 C25 H25C 109.5
H25A C25 H25C 109.5
H25B C25 H25C 109.5
C22 C26 H26A 109.5
C22 C26 H26B 109.5
H26A C26 H26B 109.5
C22 C26 H26C 109.5
H26A C26 H26C 109.5
H26B C26 H26C 109.5
C24 C27 H27A 109.5
C24 C27 H27B 109.5
H27A C27 H27B 109.5
C24 C27 H27C 109.5
H27A C27 H27C 109.5
H27B C27 H27C 109.5
N4 C28 C29 114.5(2)
N4 C28 H28A 108.6
C29 C28 H28A 108.6
N4 C28 H28B 108.6
C29 C28 H28B 108.6
H28A C28 H28B 107.6
N5 C29 C33 123.4(3)
N5 C29 C28 115.9(2)
C33 C29 C28 120.6(3)
C30 N5 C29 116.7(3)
N5 C30 C31 124.0(3)
N5 C30 H30 118.0
C31 C30 H30 118.0
C32 C31 C30 118.7(3)
C32 C31 H31 120.6
C30 C31 H31 120.6
C31 C32 C33 119.1(3)
C31 C32 H32 120.5
C33 C32 H32 120.5
C29 C33 C32 118.0(3)
C29 C33 H33 121.0
C32 C33 H33 121.0

loop_
_geom_bond_atom_site_label_1
_geom_bond_atom_site_label_2
_geom_bond_distance
Pd1 C16 2.060(2)
Pd1 C5 2.067(3)
Pd1 C1 2.101(3)
Pd1 C2 2.121(3)
C1 C4 1.427(4)
C1 C2 1.444(4)
C1 H1 0.81(3)
C2 C3 1.441(4)
C2 H2 0.96(3)
C3 O1 1.206(3)
C3 O2 1.405(3)
C4 O3 1.203(3)
C4 O2 1.417(3)
C5 N1 1.354(4)
C5 N2 1.357(4)
N1 C6 1.381(4)
N1 C8 1.458(4)
C6 C7 1.331(5)
C6 H6 0.9300
C7 N2 1.381(4)
C7 H7 0.9300
N2 C9 1.447(4)
C8 H8A 0.9600
C8 H8B 0.9600
C8 H8C 0.9600
C9 S1 1.814(3)
C9 H9A 0.9700
C9 H9B 0.9700
S1 C10 1.767(3)
C10 C15 1.382(5)
C10 C11 1.394(5)
C11 C12 1.382(5)
C11 H11 0.9300
C12 C13 1.361(7)
C12 H12 0.9300
C13 C14 1.359(7)
C13 H13 0.9300
C14 C15 1.377(6)
C14 H14 0.9300
C15 H15 0.9300
C16 N4 1.362(3)
C16 N3 1.366(3)
N3 C17 1.383(3)
N3 C19 1.445(3)
C17 C18 1.326(4)
C17 H17 0.9300
C18 N4 1.381(3)
C18 H18 0.9300
N4 C28 1.463(3)
C19 C20 1.396(4)
C19 C24 1.402(4)
C20 C21 1.378(4)
C20 C25 1.521(4)
C21 C22 1.382(4)
C21 H21 0.9300
C22 C23 1.380(4)
C22 C26 1.508(4)
C23 C24 1.388(4)
C23 H23 0.9300
C24 C27 1.506(4)
C25 H25A 0.9600
C25 H25B 0.9600
C25 H25C 0.9600
C26 H26A 0.9600
C26 H26B 0.9600
C26 H26C 0.9600
C27 H27A 0.9600
C27 H27B 0.9600
C27 H27C 0.9600
C28 C29 1.503(4)
C28 H28A 0.9700
C28 H28B 0.9700
C29 N5 1.337(3)
C29 C33 1.372(4)
N5 C30 1.334(4)
C30 C31 1.370(5)
C30 H30 0.9300
C31 C32 1.354(5)
C31 H31 0.9300
C32 C33 1.400(5)
C32 H32 0.9300
C33 H33 0.9300
